data_1568783
loop_
_publ_author_name
'Zhang, Shaoliang'
'Du, Ruili'
'Fan, Xiufang'
'Zhao, Xinhua'
'Wang, Yanlan'
'Li, Shanshan'

_publ_section_title
;
 Self-Assembly Heterometallic Cu-Ln Complexes: Synthesis, Crystal
 Structures and Magnetic Characterization
;
_journal_issue 3
_journal_name_full Crystals
_journal_page_first 535
_journal_paper_doi 10.3390/cryst13030535
_journal_volume 13
_journal_year 2023
_chemical_formula_moiety 'C22 H28 Cl Cu Ho N6 O10'
_chemical_formula_sum 'C22 H28 Cl Cu Ho N6 O10'
_chemical_formula_weight 800.42
_chemical_melting_point ?
_chemical_name_common complex1
_space_group_crystal_system monoclinic
_space_group_IT_number 14
_space_group_name_Hall '-P 2yn'
_space_group_name_H-M_alt 'P 1 21/n 1'
_atom_sites_solution_hydrogens mixed
_audit_creation_method SHELXL-2014
_cell_angle_alpha 90
_cell_angle_beta 91.5570(10)
_cell_angle_gamma 90
_cell_formula_units_Z 4
_cell_length_a 8.8038(6)
_cell_length_b 16.3659(12)
_cell_length_c 19.8889(13)
_cell_measurement_reflns_used 3801
_cell_measurement_temperature 298(2)
_cell_measurement_theta_max 26.411
_cell_measurement_theta_min 2.397
_cell_volume 2864.6(3)
_computing_cell_refinement 'Bruker SAINT'
_computing_data_collection 'Bruker APEX2'
_computing_data_reduction 'Bruker SAINT'
_computing_molecular_graphics Diamond
_computing_publication_material 'SHELXL-2014 (Sheldrick, 2014)'
_computing_structure_refinement 'SHELXL-2014 (Sheldrick, 2014)'
_computing_structure_solution 'SHELXS-2014 (Sheldrick, 2014)'
_diffrn_ambient_temperature 298(2)
_diffrn_detector_area_resol_mean 'CCD area detector'
_diffrn_measured_fraction_theta_full 0.960
_diffrn_measured_fraction_theta_max 0.986
_diffrn_measurement_device_type graphite
_diffrn_measurement_method 'CCD area detector'
_diffrn_radiation_type MoK\a
_diffrn_radiation_wavelength 0.71073
_diffrn_reflns_av_R_equivalents 0.1262
_diffrn_reflns_av_unetI/netI 0.1585
_diffrn_reflns_Laue_measured_fraction_full 0.960
_diffrn_reflns_Laue_measured_fraction_max 0.986
_diffrn_reflns_limit_h_max 10
_diffrn_reflns_limit_h_min -9
_diffrn_reflns_limit_k_max 17
_diffrn_reflns_limit_k_min -19
_diffrn_reflns_limit_l_max 23
_diffrn_reflns_limit_l_min -16
_diffrn_reflns_number 13358
_diffrn_reflns_point_group_measured_fraction_full 0.960
_diffrn_reflns_point_group_measured_fraction_max 0.986
_diffrn_reflns_theta_full 25.242
_diffrn_reflns_theta_max 25.019
_diffrn_reflns_theta_min 2.397
_diffrn_source 'fine-focus sealed tube'
_exptl_absorpt_coefficient_mu 3.640
_exptl_absorpt_correction_type multi-scan
_exptl_absorpt_process_details sadabs
_exptl_crystal_colour brown
_exptl_crystal_density_diffrn 1.856
_exptl_crystal_description block
_exptl_crystal_F_000 1580
_exptl_crystal_size_max 0.480
_exptl_crystal_size_mid 0.420
_exptl_crystal_size_min 0.400
_exptl_transmission_factor_max 0.233
_exptl_transmission_factor_min 0.190
_refine_diff_density_max 2.671
_refine_diff_density_min -3.211
_refine_diff_density_rms 0.239
_refine_ls_extinction_method none
_refine_ls_goodness_of_fit_ref 0.865
_refine_ls_hydrogen_treatment constr
_refine_ls_matrix_type full
_refine_ls_number_parameters 346
_refine_ls_number_reflns 4984
_refine_ls_number_restraints 6
_refine_ls_restrained_S_all 0.866
_refine_ls_R_factor_all 0.1692
_refine_ls_R_factor_gt 0.0901
_refine_ls_shift/su_max 0.001
_refine_ls_shift/su_mean 0.000
_refine_ls_structure_factor_coef Fsqd
_refine_ls_weighting_details 'w=1/[\s^2^(Fo^2^)+(0.0003P)^2^+159.9876P] where P=(Fo^2^+2Fc^2^)/3'
_refine_ls_weighting_scheme calc
_refine_ls_wR_factor_gt 0.1761
_refine_ls_wR_factor_ref 0.2156
_reflns_Friedel_coverage 0.000
_reflns_number_gt 2754
_reflns_number_total 4984
_reflns_threshold_expression 'I > 2\s(I)'
_cod_data_source_file 2097679.cif
_cod_data_source_block Cu-Ho-valen-dca
_cod_depositor_comments
;
The following automatic conversions were performed:

data item '_chemical_melting_point' value 'not measured' was changed
to '?' -- the value is undefined or not given.

Automatic conversion script
Id: cif_fix_values 7556 2019-12-06 15:28:31Z antanas 
;
_cod_original_sg_symbol_H-M 'P 21/n'
_cod_database_code 1568783
_shelx_space_group_comment
;
The symmetry employed for this shelxl refinement is uniquely defined
by the following loop, which should always be used as a source of
symmetry information in preference to the above space-group names.
They are only intended as comments.
;
_shelx_estimated_absorpt_t_min 0.274
_shelx_estimated_absorpt_t_max 0.324
_shelxl_version_number 2014-3

loop_
_space_group_symop_operation_xyz
'x, y, z'
'-x+1/2, y+1/2, -z+1/2'
'-x, -y, -z'
'x-1/2, -y-1/2, z-1/2'

loop_
_atom_site_label
_atom_site_type_symbol
_atom_site_fract_x
_atom_site_fract_y
_atom_site_fract_z
_atom_site_U_iso_or_equiv
_atom_site_adp_type
_atom_site_occupancy
_atom_site_site_symmetry_order
_atom_site_calc_flag
_atom_site_refinement_flags_posn
_atom_site_refinement_flags_adp
_atom_site_refinement_flags_occupancy
_atom_site_disorder_assembly
_atom_site_disorder_group
Ho1 Ho 1.48145(9) 0.65232(5) 0.67497(5) 0.0403(3) Uani 1 1 d . . . . .
Cu1 Cu 1.2927(3) 0.57107(13) 0.80480(13) 0.0481(7) Uani 1 1 d . . . . .
Cl1 Cl 1.0041(5) 0.5791(3) 0.7445(3) 0.0616(15) Uani 1 1 d . . . . .
O1 O 1.3558(14) 0.6778(7) 0.7752(6) 0.048(3) Uani 1 1 d . . . . .
O2 O 1.3990(13) 0.5340(6) 0.7268(7) 0.047(3) Uani 1 1 d . . . . .
O3 O 1.5080(14) 0.7962(7) 0.7280(7) 0.049(3) Uani 1 1 d . . . . .
O4 O 1.5732(14) 0.5164(7) 0.6285(7) 0.048(3) Uani 1 1 d . . . . .
O5 O 1.4182(16) 0.7635(8) 0.5997(8) 0.061(4) Uani 1 1 d . . . . .
O6 O 1.4604(15) 0.6490(8) 0.5535(8) 0.066(4) Uani 1 1 d . . . . .
O7 O 1.4116(19) 0.7566(11) 0.4895(8) 0.090(6) Uani 1 1 d . . . . .
O8 O 1.2193(14) 0.6355(9) 0.6436(8) 0.069(4) Uani 1 1 d . U . . .
H8 H 1.1655 0.6233 0.6751 0.104 Uiso 1 1 calc R U . . .
O9 O 1.6702(15) 0.6275(9) 0.7549(7) 0.069(4) Uani 1 1 d . . . . .
H9C H 1.7630 0.6143 0.7516 0.082 Uiso 1 1 d R U . . .
H9D H 1.6415 0.6143 0.7939 0.082 Uiso 1 1 d R U . . .
O10 O 0.5834(17) 0.5850(10) 0.8782(8) 0.074(4) Uani 1 1 d . . . . .
H10A H 0.6372 0.5442 0.8775 0.111 Uiso 1 1 calc R U . . .
N1 N 1.2015(17) 0.6109(9) 0.8844(9) 0.054(5) Uani 1 1 d . . . . .
N2 N 1.2779(17) 0.4636(9) 0.8454(8) 0.047(4) Uani 1 1 d . . . . .
N3 N 1.4277(17) 0.7234(11) 0.5426(9) 0.050(4) Uani 1 1 d . . . . .
N4 N 1.7213(18) 0.6964(10) 0.6314(9) 0.058(5) Uani 1 1 d . . . . .
N5 N 1.896(3) 0.7899(12) 0.5755(13) 0.103(9) Uani 1 1 d . . . . .
N6 N 1.859(3) 0.9356(15) 0.5650(12) 0.100(8) Uani 1 1 d . . . . .
C1 C 1.3656(13) 0.7412(6) 0.8139(5) 0.046(5) Uani 1 1 d G . . . .
C2 C 1.4493(14) 0.8094(7) 0.7926(6) 0.051(5) Uani 1 1 d G . . . .
C3 C 1.4676(15) 0.8790(7) 0.8301(7) 0.060(6) Uani 1 1 d G . . . .
H3 H 1.5269 0.9220 0.8150 0.072 Uiso 1 1 calc R U . . .
C4 C 1.3967(17) 0.8837(7) 0.8900(7) 0.082(8) Uani 1 1 d G . . . .
H4 H 1.4023 0.9316 0.9151 0.098 Uiso 1 1 calc R U . . .
C5 C 1.3189(15) 0.8195(6) 0.9129(6) 0.071(7) Uani 1 1 d G . . . .
H5 H 1.2763 0.8234 0.9551 0.086 Uiso 1 1 calc R U . . .
C6 C 1.2990(10) 0.7481(5) 0.8772(5) 0.049(5) Uani 1 1 d G . . . .
C7 C 1.2137(16) 0.6828(8) 0.9061(7) 0.050(5) Uani 1 1 d G . . . .
H7 H 1.1620 0.6950 0.9450 0.060 Uiso 1 1 calc R U . . .
C8 C 1.119(2) 0.5460(12) 0.9187(11) 0.059(6) Uani 1 1 d . . . . .
H8A H 1.0194 0.5380 0.8976 0.070 Uiso 1 1 calc R U . . .
H8B H 1.1060 0.5599 0.9656 0.070 Uiso 1 1 calc R U . . .
C9 C 1.216(3) 0.4675(12) 0.9126(12) 0.067(7) Uani 1 1 d . . . . .
H9A H 1.2987 0.4683 0.9460 0.081 Uiso 1 1 calc R U . . .
H9B H 1.1542 0.4197 0.9205 0.081 Uiso 1 1 calc R U . . .
C10 C 1.3325(15) 0.3995(8) 0.8223(7) 0.048(5) Uani 1 1 d G . . . .
H10 H 1.3184 0.3519 0.8469 0.057 Uiso 1 1 calc R U . . .
C11 C 1.4162(9) 0.3920(5) 0.7607(5) 0.046(5) Uani 1 1 d G . . . .
C12 C 1.4497(12) 0.4574(5) 0.7178(5) 0.052(6) Uani 1 1 d G . . . .
C13 C 1.5447(13) 0.4456(6) 0.6638(6) 0.045(5) Uani 1 1 d G . . . .
C14 C 1.5986(13) 0.3697(7) 0.6496(6) 0.058(6) Uani 1 1 d G . . . .
H14 H 1.6622 0.3619 0.6136 0.069 Uiso 1 1 calc R U . . .
C15 C 1.5577(15) 0.3042(6) 0.6895(7) 0.068(7) Uani 1 1 d G . . . .
H15 H 1.5869 0.2516 0.6777 0.082 Uiso 1 1 calc R U . . .
C16 C 1.4767(13) 0.3157(5) 0.7448(6) 0.060(6) Uani 1 1 d G . . . .
H16 H 1.4605 0.2718 0.7734 0.072 Uiso 1 1 calc R U . . .
C17 C 1.591(2) 0.8641(11) 0.7012(12) 0.061(6) Uani 1 1 d . . . . .
H17A H 1.5332 0.9133 0.7056 0.091 Uiso 1 1 calc R U . . .
H17B H 1.6103 0.8545 0.6545 0.091 Uiso 1 1 calc R U . . .
H17C H 1.6865 0.8698 0.7255 0.091 Uiso 1 1 calc R U . . .
C18 C 1.672(3) 0.5079(13) 0.5727(13) 0.079(8) Uani 1 1 d . . . . .
H18A H 1.7740 0.4990 0.5890 0.118 Uiso 1 1 calc R U . . .
H18B H 1.6677 0.5567 0.5459 0.118 Uiso 1 1 calc R U . . .
H18C H 1.6395 0.4621 0.5456 0.118 Uiso 1 1 calc R U . . .
C19 C 1.800(3) 0.7442(14) 0.6034(11) 0.064(6) Uani 1 1 d . . . . .
C20 C 1.871(3) 0.8667(18) 0.5712(15) 0.081(8) Uani 1 1 d . . . . .
C21 C 1.136(3) 0.6267(18) 0.5830(15) 0.099(10) Uani 1 1 d . . . . .
H21A H 1.0921 0.6784 0.5703 0.148 Uiso 1 1 calc R U . . .
H21B H 1.0566 0.5873 0.5886 0.148 Uiso 1 1 calc R U . . .
H21C H 1.2022 0.6085 0.5485 0.148 Uiso 1 1 calc R U . . .
C22 C 0.646(3) 0.6419(18) 0.9244(15) 0.103(9) Uani 1 1 d . . . . .
H22A H 0.6319 0.6962 0.9071 0.155 Uiso 1 1 calc R U . . .
H22B H 0.7528 0.6313 0.9309 0.155 Uiso 1 1 calc R U . . .
H22C H 0.5966 0.6369 0.9666 0.155 Uiso 1 1 calc R U . . .

loop_
_atom_site_aniso_label
_atom_site_aniso_U_11
_atom_site_aniso_U_22
_atom_site_aniso_U_33
_atom_site_aniso_U_23
_atom_site_aniso_U_13
_atom_site_aniso_U_12
Ho1 0.0426(5) 0.0338(4) 0.0451(5) 0.0027(5) 0.0114(4) 0.0022(4)
Cu1 0.0576(14) 0.0366(11) 0.0510(16) 0.0013(12) 0.0203(12) -0.0020(10)
Cl1 0.041(3) 0.055(3) 0.089(5) 0.003(3) 0.015(3) -0.001(2)
O1 0.063(8) 0.034(6) 0.050(8) -0.021(6) 0.024(7) -0.011(6)
O2 0.051(7) 0.026(6) 0.066(10) -0.012(6) 0.022(7) 0.000(5)
O3 0.059(8) 0.032(6) 0.057(9) 0.001(6) 0.016(7) -0.001(6)
O4 0.068(8) 0.030(6) 0.048(9) -0.003(6) 0.014(7) 0.000(6)
O5 0.076(10) 0.048(8) 0.058(11) 0.000(8) 0.002(8) 0.004(7)
O6 0.067(9) 0.039(7) 0.095(12) 0.001(8) 0.030(8) 0.015(7)
O7 0.108(13) 0.104(13) 0.058(11) 0.052(11) 0.010(10) 0.030(11)
O8 0.037(6) 0.096(8) 0.074(8) 0.005(7) -0.001(6) -0.017(6)
O9 0.061(9) 0.080(10) 0.066(11) 0.013(9) 0.022(8) 0.001(8)
O10 0.083(11) 0.080(11) 0.059(11) -0.008(9) -0.011(9) -0.008(9)
N1 0.054(10) 0.051(10) 0.057(12) -0.022(9) 0.016(9) -0.020(8)
N2 0.054(10) 0.047(9) 0.041(10) 0.016(8) 0.001(8) -0.009(8)
N3 0.044(9) 0.070(11) 0.035(10) 0.031(10) 0.001(8) 0.007(8)
N4 0.051(10) 0.060(10) 0.064(13) -0.008(10) 0.014(9) -0.001(8)
N5 0.115(18) 0.059(13) 0.14(2) 0.004(14) 0.062(17) -0.023(12)
N6 0.14(2) 0.089(16) 0.069(17) -0.010(15) -0.001(15) -0.034(16)
C1 0.043(10) 0.030(9) 0.065(15) -0.011(10) 0.017(10) 0.005(8)
C2 0.057(12) 0.039(10) 0.057(14) -0.002(10) 0.004(11) 0.008(9)
C3 0.086(16) 0.042(10) 0.054(15) -0.004(11) 0.010(13) -0.021(10)
C4 0.12(2) 0.060(14) 0.067(18) -0.014(14) 0.025(16) -0.002(14)
C5 0.087(17) 0.063(14) 0.065(17) -0.008(13) 0.018(14) 0.006(12)
C6 0.056(12) 0.044(10) 0.049(13) -0.011(10) 0.011(10) 0.006(9)
C7 0.052(12) 0.060(12) 0.038(12) -0.005(11) 0.006(10) 0.009(10)
C8 0.053(12) 0.065(13) 0.059(15) 0.003(12) 0.026(11) -0.011(10)
C9 0.077(15) 0.052(12) 0.073(18) 0.010(12) 0.022(13) -0.011(11)
C10 0.050(11) 0.046(11) 0.047(13) 0.014(10) -0.004(10) -0.016(9)
C11 0.036(10) 0.040(10) 0.061(14) -0.005(10) -0.007(10) 0.000(8)
C12 0.032(9) 0.032(9) 0.092(18) -0.010(10) 0.020(10) -0.003(8)
C13 0.049(11) 0.040(10) 0.045(13) 0.003(9) -0.001(9) -0.003(8)
C14 0.052(12) 0.040(10) 0.083(17) -0.011(11) 0.028(11) 0.001(9)
C15 0.079(15) 0.038(11) 0.09(2) -0.007(12) 0.007(14) 0.008(10)
C16 0.072(14) 0.049(11) 0.059(15) 0.000(12) -0.009(12) -0.008(10)
C17 0.056(12) 0.042(11) 0.085(18) 0.014(11) 0.008(12) -0.002(9)
C18 0.079(16) 0.058(13) 0.10(2) 0.002(14) 0.051(15) 0.011(12)
C19 0.071(14) 0.070(14) 0.050(14) -0.037(13) 0.006(12) -0.022(12)
C20 0.070(16) 0.081(19) 0.09(2) 0.010(17) 0.022(14) -0.022(14)
C21 0.058(15) 0.12(2) 0.12(3) -0.03(2) 0.018(16) -0.023(15)
C22 0.11(2) 0.11(2) 0.09(2) 0.00(2) -0.039(18) -0.008(19)

loop_
_atom_type_symbol
_atom_type_description
_atom_type_scat_dispersion_real
_atom_type_scat_dispersion_imag
_atom_type_scat_source
C C 0.0033 0.0016 'International Tables Vol C Tables 4.2.6.8 and 6.1.1.4'
H H 0.0000 0.0000 'International Tables Vol C Tables 4.2.6.8 and 6.1.1.4'
N N 0.0061 0.0033 'International Tables Vol C Tables 4.2.6.8 and 6.1.1.4'
O O 0.0106 0.0060 'International Tables Vol C Tables 4.2.6.8 and 6.1.1.4'
Cl Cl 0.1484 0.1585 'International Tables Vol C Tables 4.2.6.8 and 6.1.1.4'
Cu Cu 0.3201 1.2651 'International Tables Vol C Tables 4.2.6.8 and 6.1.1.4'
Ho Ho -0.2175 4.6783 'International Tables Vol C Tables 4.2.6.8 and 6.1.1.4'

loop_
_geom_angle_atom_site_label_1
_geom_angle_atom_site_label_2
_geom_angle_atom_site_label_3
_geom_angle
_geom_angle_site_symmetry_1
_geom_angle_site_symmetry_3
_geom_angle_publ_flag
O2 Ho1 O9 77.0(5) . . ?
O2 Ho1 O1 67.0(4) . . ?
O9 Ho1 O1 78.0(5) . . ?
O2 Ho1 O8 73.0(5) . . ?
O9 Ho1 O8 146.4(5) . . ?
O1 Ho1 O8 76.6(5) . . ?
O2 Ho1 N4 134.1(5) . . ?
O9 Ho1 N4 71.3(6) . . ?
O1 Ho1 N4 133.6(5) . . ?
O8 Ho1 N4 142.1(6) . . ?
O2 Ho1 O5 146.7(5) . . ?
O9 Ho1 O5 135.3(5) . . ?
O1 Ho1 O5 106.7(5) . . ?
O8 Ho1 O5 73.7(5) . . ?
N4 Ho1 O5 75.0(5) . . ?
O2 Ho1 O6 114.1(5) . . ?
O9 Ho1 O6 136.0(4) . . ?
O1 Ho1 O6 145.9(5) . . ?
O8 Ho1 O6 71.9(5) . . ?
N4 Ho1 O6 72.1(5) . . ?
O5 Ho1 O6 52.2(4) . . ?
O2 Ho1 O4 62.5(4) . . ?
O9 Ho1 O4 82.3(5) . . ?
O1 Ho1 O4 128.7(4) . . ?
O8 Ho1 O4 96.8(5) . . ?
N4 Ho1 O4 80.9(5) . . ?
O5 Ho1 O4 120.2(5) . . ?
O6 Ho1 O4 68.6(4) . . ?
O2 Ho1 O3 127.2(4) . . ?
O9 Ho1 O3 79.8(5) . . ?
O1 Ho1 O3 62.0(4) . . ?
O8 Ho1 O3 106.7(5) . . ?
N4 Ho1 O3 78.7(5) . . ?
O5 Ho1 O3 65.4(5) . . ?
O6 Ho1 O3 115.5(4) . . ?
O4 Ho1 O3 156.3(4) . . ?
O2 Ho1 N3 133.8(5) . . ?
O9 Ho1 N3 142.4(4) . . ?
O1 Ho1 N3 129.1(5) . . ?
O8 Ho1 N3 71.2(5) . . ?
N4 Ho1 N3 71.2(5) . . ?
O5 Ho1 N3 26.7(4) . . ?
O6 Ho1 N3 25.5(4) . . ?
O4 Ho1 N3 93.8(5) . . ?
O3 Ho1 N3 90.9(5) . . ?
O2 Ho1 Cu1 33.5(3) . . ?
O9 Ho1 Cu1 76.3(3) . . ?
O1 Ho1 Cu1 33.6(3) . . ?
O8 Ho1 Cu1 70.3(4) . . ?
N4 Ho1 Cu1 147.6(5) . . ?
O5 Ho1 Cu1 131.4(3) . . ?
O6 Ho1 Cu1 136.7(3) . . ?
O4 Ho1 Cu1 95.8(3) . . ?
O3 Ho1 Cu1 95.0(3) . . ?
N3 Ho1 Cu1 141.1(3) . . ?
N1 Cu1 O2 175.8(6) . . ?
N1 Cu1 N2 86.0(7) . . ?
O2 Cu1 N2 95.1(6) . . ?
N1 Cu1 O1 94.3(6) . . ?
O2 Cu1 O1 83.6(5) . . ?
N2 Cu1 O1 166.0(7) . . ?
N1 Cu1 Cl1 86.6(5) . . ?
O2 Cu1 Cl1 97.2(4) . . ?
N2 Cu1 Cl1 98.7(5) . . ?
O1 Cu1 Cl1 95.3(4) . . ?
N1 Cu1 Ho1 136.5(5) . . ?
O2 Cu1 Ho1 41.5(3) . . ?
N2 Cu1 Ho1 135.6(5) . . ?
O1 Cu1 Ho1 42.2(3) . . ?
Cl1 Cu1 Ho1 96.56(13) . . ?
C1 O1 Cu1 124.0(9) . . ?
C1 O1 Ho1 128.6(8) . . ?
Cu1 O1 Ho1 104.2(4) . . ?
C12 O2 Cu1 124.7(9) . . ?
C12 O2 Ho1 127.6(8) . . ?
Cu1 O2 Ho1 105.0(4) . . ?
C2 O3 C17 114.8(13) . . ?
C2 O3 Ho1 118.6(7) . . ?
C17 O3 Ho1 126.3(11) . . ?
C13 O4 C18 115.6(12) . . ?
C13 O4 Ho1 119.0(8) . . ?
C18 O4 Ho1 124.7(11) . . ?
N3 O5 Ho1 98.1(10) . . ?
N3 O6 Ho1 99.2(11) . . ?
C21 O8 Ho1 135.7(13) . . ?
C7 N1 C8 123.9(15) . . ?
C7 N1 Cu1 124.8(12) . . ?
C8 N1 Cu1 111.3(12) . . ?
C10 N2 C9 122.1(15) . . ?
C10 N2 Cu1 125.3(12) . . ?
C9 N2 Cu1 111.9(12) . . ?
O7 N3 O6 128(2) . . ?
O7 N3 O5 121.9(18) . . ?
O6 N3 O5 110.6(15) . . ?
O7 N3 Ho1 175.8(16) . . ?
O6 N3 Ho1 55.3(10) . . ?
O5 N3 Ho1 55.3(8) . . ?
C19 N4 Ho1 152.6(17) . . ?
C20 N5 C19 120(2) . . ?
O1 C1 C6 125.0(8) . . ?
O1 C1 C2 118.9(8) . . ?
C6 C1 C2 116.1 . . ?
C3 C2 O3 125.6(8) . . ?
C3 C2 C1 123.4 . . ?
O3 C2 C1 111.0(8) . . ?
C4 C3 C2 118.3 . . ?
C5 C4 C3 120.2 . . ?
C4 C5 C6 123.3 . . ?
C5 C6 C1 118.7 . . ?
C5 C6 C7 119.0 . . ?
C1 C6 C7 122.3 . . ?
N1 C7 C6 126.8(10) . . ?
N1 C8 C9 106.3(14) . . ?
N2 C9 C8 109.2(17) . . ?
N2 C10 C11 126.3(10) . . ?
C16 C11 C12 117.2 . . ?
C16 C11 C10 118.1 . . ?
C12 C11 C10 124.6 . . ?
O2 C12 C13 116.2(8) . . ?
O2 C12 C11 123.6(8) . . ?
C13 C12 C11 120.1 . . ?
C14 C13 O4 126.3(8) . . ?
C14 C13 C12 120.4 . . ?
O4 C13 C12 113.3(8) . . ?
C13 C14 C15 119.3 . . ?
C16 C15 C14 120.9 . . ?
C15 C16 C11 121.7 . . ?
N4 C19 N5 174(3) . . ?
N6 C20 N5 175(3) . . ?

loop_
_geom_bond_atom_site_label_1
_geom_bond_atom_site_label_2
_geom_bond_distance
_geom_bond_site_symmetry_2
_geom_bond_publ_flag
Ho1 O2 2.319(11) . ?
Ho1 O9 2.304(15) . ?
Ho1 O1 2.343(11) . ?
Ho1 O8 2.391(13) . ?
Ho1 N4 2.414(16) . ?
Ho1 O5 2.412(14) . ?
Ho1 O6 2.419(16) . ?
Ho1 O4 2.548(11) . ?
Ho1 O3 2.587(12) . ?
Ho1 N3 2.905(16) . ?
Ho1 Cu1 3.381(2) . ?
Cu1 N1 1.910(15) . ?
Cu1 O2 1.931(11) . ?
Cu1 N2 1.941(14) . ?
Cu1 O1 1.930(11) . ?
Cu1 Cl1 2.784(6) . ?
O1 C1 1.294(14) . ?
O2 C12 1.344(13) . ?
O3 C2 1.415(16) . ?
O3 C17 1.44(2) . ?
O4 C13 1.381(15) . ?
O4 C18 1.44(2) . ?
O5 N3 1.32(2) . ?
O6 N3 1.267(19) . ?
O7 N3 1.192(19) . ?
O8 C21 1.40(3) . ?
O10 C22 1.41(3) . ?
N1 C7 1.256(19) . ?
N1 C8 1.47(2) . ?
N2 C10 1.248(19) . ?
N2 C9 1.46(2) . ?
N4 C19 1.19(3) . ?
N5 C20 1.28(3) . ?
N5 C19 1.27(3) . ?
N6 C20 1.14(3) . ?
C1 C6 1.407(6) . ?
C1 C2 1.409(7) . ?
C2 C3 1.367(6) . ?
C3 C4 1.363(6) . ?
C4 C5 1.340(6) . ?
C5 C6 1.376(6) . ?
C6 C7 1.436(7) . ?
C8 C9 1.55(3) . ?
C10 C11 1.452(6) . ?
C11 C16 1.397(6) . ?
C11 C12 1.406(6) . ?
C12 C13 1.393(6) . ?
C13 C14 1.361(6) . ?
C14 C15 1.387(6) . ?
C15 C16 1.341(6) . ?
